data_1505478
loop_
_publ_author_name
'Gokulnath, Sabapathi'
'Prabhuraja, Viswanathan'
'Chandrashekar, Tavarekere K.'

_publ_section_title
;
 One-pot synthesis of oxidized and reduced heptaphyrins with unusual TFA
 binding.
;
_journal_issue 17
_journal_name_full 'Organic letters'
_journal_page_first 3355
_journal_page_last 3357
_journal_paper_doi 10.1021/ol0713180
_journal_volume 9
_journal_year 2007
_chemical_formula_sum 'C77 H38 F27 N4 O8 S3'
_chemical_formula_weight 1756.29
_chemical_name_common Heptaphyrin
_chemical_name_systematic
; 
 ? 
;
_space_group_IT_number 14
_symmetry_cell_setting monoclinic
_symmetry_space_group_name_Hall '-P 2yn'
_symmetry_space_group_name_H-M 'P 1 21/n 1'
_atom_sites_solution_hydrogens geom
_atom_sites_solution_primary direct
_atom_sites_solution_secondary difmap
_audit_creation_method SHELXL-97
_cell_angle_alpha 90.00
_cell_angle_beta 96.11(3)
_cell_angle_gamma 90.00
_cell_formula_units_Z 4
_cell_length_a 18.373(4)
_cell_length_b 20.150(4)
_cell_length_c 24.444(5)
_cell_measurement_temperature 100(2)
_cell_volume 8998(3)
_computing_cell_refinement 'BRUKER SMART'
_computing_data_collection 'BRUKER SAMRT'
_computing_data_reduction 'BRUKER SAINT'
_computing_molecular_graphics 'ORTEP, PLATON'
_computing_publication_material 'SHELXL-97 (Sheldrick, 1997)'
_computing_structure_refinement 'SHELXL-97 (Sheldrick, 1997)'
_computing_structure_solution 'SHELXS-97 (Sheldrick, 1990)'
_diffrn_ambient_temperature 100(2)
_diffrn_measured_fraction_theta_full 0.965
_diffrn_measured_fraction_theta_max 0.965
_diffrn_measurement_device_type 'BRUKER SMART APEX CCD DIFFRACTOMETER'
_diffrn_measurement_method 'OMEGA-PHI SCAN'
_diffrn_radiation_monochromator graphite
_diffrn_radiation_source 'fine-focus sealed tube'
_diffrn_radiation_type MoK\a
_diffrn_radiation_wavelength 0.71073
_diffrn_reflns_av_R_equivalents 0.0862
_diffrn_reflns_av_sigmaI/netI 0.1076
_diffrn_reflns_limit_h_max 17
_diffrn_reflns_limit_h_min -19
_diffrn_reflns_limit_k_max 21
_diffrn_reflns_limit_k_min -19
_diffrn_reflns_limit_l_max 21
_diffrn_reflns_limit_l_min -26
_diffrn_reflns_number 36875
_diffrn_reflns_theta_full 22.50
_diffrn_reflns_theta_max 22.50
_diffrn_reflns_theta_min 1.96
_exptl_absorpt_coefficient_mu 0.188
_exptl_absorpt_correction_T_max 0.9669
_exptl_absorpt_correction_T_min 0.9457
_exptl_crystal_colour Violet
_exptl_crystal_density_diffrn 1.296
_exptl_crystal_density_method 'not measured'
_exptl_crystal_description BLOCKS
_exptl_crystal_F_000 3532
_exptl_crystal_size_max 0.30
_exptl_crystal_size_mid 0.22
_exptl_crystal_size_min 0.18
_refine_diff_density_max 0.837
_refine_diff_density_min -0.400
_refine_diff_density_rms 0.088
_refine_ls_extinction_method none
_refine_ls_goodness_of_fit_ref 1.036
_refine_ls_hydrogen_treatment constr
_refine_ls_matrix_type full
_refine_ls_number_parameters 1078
_refine_ls_number_reflns 11743
_refine_ls_number_restraints 0
_refine_ls_restrained_S_all 1.036
_refine_ls_R_factor_all 0.1397
_refine_ls_R_factor_gt 0.0942
_refine_ls_shift/su_max 0.001
_refine_ls_shift/su_mean 0.000
_refine_ls_structure_factor_coef Fsqd
_refine_ls_weighting_details 'w=1/[\s^2^(Fo^2^)+(0.1519P)^2^+0.0000P] where P=(Fo^2^+2Fc^2^)/3'
_refine_ls_weighting_scheme calc
_refine_ls_wR_factor_gt 0.2419
_refine_ls_wR_factor_ref 0.2639
_reflns_number_gt 6974
_reflns_number_total 11743
_reflns_threshold_expression >2sigma(I)
_cod_data_source_file ol0713180-file001.cif
_cod_data_source_block Thia-Heptaphyrin
_cod_depositor_comments
;
The following automatic conversions were performed:

'_symmetry_cell_setting' value 'Monoclinic' changed to 'monoclinic'
according to /home/saulius/struct/CIF-dictionaries/cif_core.dic
dictionary named 'cif_core.dic' version 2.4.1 from 2010-06-29.

Automatic conversion script
Id: cif_fix_values 1715 2011-07-08 13:25:40Z adriana 

The following automatic conversions were performed:

'_refine_ls_weighting_scheme' value 'calc
w=1/[\s^2^(Fo^2^)+(0.1519P)^2^+0.0000P] where P=(Fo^2^+2Fc^2^)/3' was
changed to 'calc'. New tag '_refine_ls_weighting_details' was
created. The value of the new tag was set to
'w=1/[\s^2^(Fo^2^)+(0.1519P)^2^+0.0000P] where P=(Fo^2^+2Fc^2^)/3'.

Automatic conversion script
Id: cif_fix_values 3143 2015-03-26 13:38:13Z robertas 
;
_cod_original_sg_symbol_H-M P21/n
_cod_database_code 1505478

loop_
_symmetry_equiv_pos_as_xyz
'x, y, z'
'-x+1/2, y+1/2, -z+1/2'
'-x, -y, -z'
'x-1/2, -y-1/2, z-1/2'

loop_
_atom_site_label
_atom_site_type_symbol
_atom_site_fract_x
_atom_site_fract_y
_atom_site_fract_z
_atom_site_U_iso_or_equiv
_atom_site_adp_type
_atom_site_occupancy
_atom_site_calc_flag
_atom_site_refinement_flags
N1 N 1.2197(3) 0.9839(3) 0.0981(3) 0.0462(17) Uani 1 d .
N2 N 1.0227(2) 0.8934(3) 0.0735(2) 0.0307(13) Uani 1 d .
H2 H 1.0159 0.8606 0.0510 0.037 Uiso 1 calc R
N3 N 0.7987(2) 0.8623(3) 0.1940(2) 0.0290(13) Uani 1 d .
H3 H 0.7645 0.8508 0.1690 0.035 Uiso 1 calc R
N4 N 0.7367(3) 0.9359(3) 0.3505(2) 0.0289(13) Uani 1 d .
S1 S 1.18026(10) 1.04460(13) 0.21091(9) 0.0627(7) Uani 1 d .
S2 S 1.03567(10) 1.04815(12) 0.30966(8) 0.0565(6) Uani 1 d .
S3 S 0.86956(9) 1.01178(11) 0.37469(8) 0.0467(5) Uani 1 d .
F1 F 1.2473(2) 0.8346(2) -0.00024(19) 0.0568(12) Uani 1 d .
F2 F 1.2440(2) 0.7648(2) -0.0929(2) 0.0672(14) Uani 1 d .
F3 F 1.1383(2) 0.7885(2) -0.15868(19) 0.0665(13) Uani 1 d .
F4 F 1.0322(2) 0.8790(2) -0.13029(17) 0.0589(12) Uani 1 d .
F5 F 1.0353(2) 0.94984(19) -0.03798(15) 0.0453(10) Uani 1 d .
F6 F 0.88470(18) 0.93068(19) 0.02432(14) 0.0388(10) Uani 1 d .
F7 F 0.8210(2) 0.8694(2) -0.05417(17) 0.0531(12) Uani 1 d .
F8 F 0.7716(2) 0.7430(2) -0.03798(19) 0.0622(13) Uani 1 d .
F9 F 0.7884(2) 0.6804(2) 0.0566(2) 0.0619(13) Uani 1 d .
F10 F 0.8536(2) 0.74084(18) 0.13449(17) 0.0445(10) Uani 1 d .
F11 F 0.7310(2) 0.7331(2) 0.23416(17) 0.0569(12) Uani 1 d .
F12 F 0.6282(3) 0.6671(3) 0.1875(2) 0.0936(18) Uani 1 d .
F13 F 0.4972(3) 0.7268(3) 0.1769(2) 0.100(2) Uani 1 d .
F14 F 0.4713(2) 0.8506(3) 0.2146(2) 0.0884(18) Uani 1 d .
F15 F 0.57412(19) 0.9173(3) 0.26180(17) 0.0529(12) Uani 1 d .
C1 C 1.2846(4) 1.0196(4) 0.0960(3) 0.042(2) Uani 1 d .
C2 C 1.3117(3) 1.0223(4) 0.0402(3) 0.0416(19) Uani 1 d .
H2A H 1.3537 1.0430 0.0306 0.050 Uiso 1 calc R
C3 C 1.2656(3) 0.9908(4) 0.0100(3) 0.0376(18) Uani 1 d .
H3A H 1.2659 0.9833 -0.0276 0.045 Uiso 1 calc R
C4 C 1.2070(3) 0.9660(3) 0.0471(3) 0.0340(17) Uani 1 d .
C6 C 1.0806(3) 0.9356(3) 0.0721(3) 0.0318(17) Uani 1 d .
C7 C 1.0618(3) 0.9818(4) 0.1168(3) 0.0362(18) Uani 1 d .
H7 H 1.0895 1.0191 0.1275 0.043 Uiso 1 calc R
C8 C 0.9974(3) 0.9636(4) 0.1418(3) 0.0355(18) Uani 1 d .
H8 H 0.9769 0.9856 0.1698 0.043 Uiso 1 calc R
C5 C 1.1417(3) 0.9331(3) 0.0356(3) 0.0320(17) Uani 1 d .
C9 C 0.9727(3) 0.9068(3) 0.1153(2) 0.0254(15) Uani 1 d .
C10 C 0.9046(3) 0.8731(3) 0.1259(3) 0.0265(15) Uani 1 d .
C11 C 0.8713(3) 0.8748(3) 0.1795(3) 0.0331(17) Uani 1 d .
C12 C 0.9026(3) 0.8866(3) 0.2286(3) 0.0338(17) Uani 1 d .
H12 H 0.9520 0.8970 0.2362 0.041 Uiso 1 calc R
C13 C 0.8510(3) 0.8819(4) 0.2719(3) 0.0417(19) Uani 1 d .
H13 H 0.8644 0.8875 0.3094 0.050 Uiso 1 calc R
C14 C 0.7832(4) 0.8687(3) 0.2495(3) 0.0378(18) Uani 1 d .
C15 C 0.7122(3) 0.8629(3) 0.2767(3) 0.0301(16) Uani 1 d .
C16 C 0.6949(4) 0.8884(4) 0.3296(3) 0.0358(17) Uani 1 d .
C17 C 0.6380(3) 0.8716(3) 0.3705(3) 0.0350(17) Uani 1 d .
H17 H 0.6029 0.8384 0.3644 0.042 Uiso 1 calc R
C18 C 0.6449(3) 0.9089(3) 0.4139(3) 0.0359(17) Uani 1 d .
H18 H 0.6177 0.9091 0.4439 0.043 Uiso 1 calc R
C19 C 0.7070(4) 0.9506(4) 0.4034(3) 0.0378(18) Uani 1 d .
C20 C 0.7339(3) 0.9963(3) 0.4388(3) 0.0333(17) Uani 1 d .
C21 C 0.8024(4) 1.0288(4) 0.4276(3) 0.0399(18) Uani 1 d .
C22 C 0.8265(4) 1.0785(4) 0.4616(3) 0.049(2) Uani 1 d .
H22 H 0.8031 1.0959 0.4903 0.059 Uiso 1 calc R
C23 C 0.8968(4) 1.0997(4) 0.4444(3) 0.052(2) Uani 1 d .
H23 H 0.9222 1.1336 0.4640 0.062 Uiso 1 calc R
C24 C 0.9293(4) 1.0702(4) 0.3978(3) 0.049(2) Uani 1 d .
C25 C 1.0005(4) 1.0814(4) 0.3718(3) 0.050(2) Uani 1 d .
C26 C 1.0509(4) 1.1206(4) 0.3942(3) 0.058(2) Uani 1 d .
H26 H 1.0470 1.1448 0.4261 0.070 Uiso 1 calc R
C27 C 1.1183(4) 1.1225(5) 0.3617(4) 0.070(3) Uani 1 d .
H27 H 1.1584 1.1486 0.3742 0.084 Uiso 1 calc R
C28 C 1.1194(4) 1.0864(4) 0.3150(3) 0.055(2) Uani 1 d .
C29 C 1.1814(4) 1.0815(5) 0.2742(3) 0.064(3) Uani 1 d .
C30 C 1.2521(4) 1.1036(5) 0.2817(4) 0.068(3) Uani 1 d .
H30 H 1.2695 1.1256 0.3139 0.081 Uiso 1 calc R
C31 C 1.3017(4) 1.0919(5) 0.2369(4) 0.074(3) Uani 1 d .
H31 H 1.3501 1.1060 0.2407 0.089 Uiso 1 calc R
C32 C 1.2730(4) 1.0611(5) 0.1928(4) 0.065(3) Uani 1 d .
C33 C 1.3118(4) 1.0505(4) 0.1399(3) 0.047(2) Uani 1 d .
C35 C 1.1947(3) 0.8490(4) -0.0324(3) 0.0372(18) Uani 1 d .
C34 C 1.1425(3) 0.8958(3) -0.0160(3) 0.0308(16) Uani 1 d .
C36 C 1.1931(4) 0.8113(4) -0.0798(4) 0.048(2) Uani 1 d .
C37 C 1.1388(4) 0.8232(4) -0.1124(3) 0.045(2) Uani 1 d .
C38 C 1.0865(4) 0.8686(4) -0.0978(3) 0.0392(18) Uani 1 d .
C39 C 1.0880(4) 0.9043(4) -0.0510(3) 0.0391(18) Uani 1 d .
C41 C 0.8627(3) 0.8676(3) 0.0325(3) 0.0283(16) Uani 1 d .
C40 C 0.8723(3) 0.8369(3) 0.0828(3) 0.0279(16) Uani 1 d .
C42 C 0.8304(3) 0.8368(4) -0.0072(3) 0.0358(18) Uani 1 d .
C43 C 0.8059(4) 0.7741(4) 0.0001(3) 0.044(2) Uani 1 d .
C44 C 0.8143(3) 0.7417(3) 0.0488(3) 0.0351(17) Uani 1 d .
C45 C 0.8474(3) 0.7744(3) 0.0886(3) 0.0253(15) Uani 1 d .
C46 C 0.6564(3) 0.8264(4) 0.2493(3) 0.0358(18) Uani 1 d .
C47 C 0.6670(4) 0.7634(4) 0.2293(3) 0.049(2) Uani 1 d .
C48 C 0.6139(6) 0.7295(5) 0.2055(3) 0.069(3) Uani 1 d .
C49 C 0.5502(5) 0.7586(7) 0.2009(4) 0.067(3) Uani 1 d .
C50 C 0.5362(4) 0.8214(6) 0.2193(4) 0.070(3) Uani 1 d .
C51 C 0.5877(4) 0.8568(5) 0.2437(3) 0.048(2) Uani 1 d .
C52 C 0.6902(4) 1.0084(3) 0.4915(3) 0.0396(18) Uani 1 d .
C53 C 0.6229(4) 1.0429(3) 0.4937(3) 0.0393(18) Uani 1 d .
C54 C 0.5828(4) 1.0524(4) 0.5445(4) 0.051(2) Uani 1 d .
H54 H 0.5394 1.0765 0.5408 0.062 Uiso 1 calc R
C55 C 0.6053(4) 1.0292(4) 0.5914(4) 0.058(2) Uani 1 d .
C56 C 0.6694(5) 0.9950(5) 0.5905(4) 0.076(3) Uani 1 d .
H56 H 0.6893 0.9767 0.6237 0.091 Uiso 1 calc R
C57 C 0.7129(4) 0.9831(4) 0.5396(3) 0.055(2) Uani 1 d .
C58 C 1.3882(3) 1.0793(4) 0.1302(3) 0.0409(19) Uani 1 d .
C59 C 1.3971(3) 1.1444(4) 0.1250(3) 0.0421(19) Uani 1 d .
C60 C 1.4679(4) 1.1705(4) 0.1158(3) 0.056(2) Uani 1 d .
H60 H 1.4744 1.2160 0.1124 0.067 Uiso 1 calc R
C61 C 1.5273(4) 1.1267(5) 0.1118(3) 0.057(2) Uani 1 d .
C62 C 1.5166(4) 1.0632(5) 0.1165(4) 0.080(3) Uani 1 d .
H62 H 1.5561 1.0347 0.1145 0.095 Uiso 1 calc R
C63 C 1.4469(4) 1.0348(4) 0.1246(4) 0.067(3) Uani 1 d .
C64 C 0.5946(4) 1.0698(4) 0.4429(3) 0.046(2) Uani 1 d .
H64A H 0.6339 1.0784 0.4209 0.070 Uiso 1 calc R
H64B H 0.5695 1.1106 0.4489 0.070 Uiso 1 calc R
H64C H 0.5609 1.0390 0.4240 0.070 Uiso 1 calc R
C65 C 0.5592(5) 1.0391(5) 0.6470(4) 0.084(3) Uani 1 d .
H65A H 0.5253 1.0752 0.6407 0.127 Uiso 1 calc R
H65B H 0.5932 1.0487 0.6786 0.127 Uiso 1 calc R
H65C H 0.5330 0.9991 0.6533 0.127 Uiso 1 calc R
C66 C 0.7808(5) 0.9418(6) 0.5398(4) 0.094(4) Uani 1 d .
H66A H 0.7844 0.9247 0.5035 0.141 Uiso 1 calc R
H66B H 0.7786 0.9055 0.5651 0.141 Uiso 1 calc R
H66C H 0.8230 0.9686 0.5510 0.141 Uiso 1 calc R
C67 C 1.3350(4) 1.1944(4) 0.1293(4) 0.061(2) Uani 1 d .
H67A H 1.2889 1.1737 0.1174 0.092 Uiso 1 calc R
H67B H 1.3419 1.2321 0.1064 0.092 Uiso 1 calc R
H67C H 1.3353 1.2086 0.1668 0.092 Uiso 1 calc R
C68 C 1.6055(4) 1.1565(5) 0.1025(5) 0.092(4) Uani 1 d .
H68A H 1.6427 1.1239 0.1125 0.137 Uiso 1 calc R
H68B H 1.6148 1.1953 0.1249 0.137 Uiso 1 calc R
H68C H 1.6061 1.1682 0.0644 0.137 Uiso 1 calc R
C69 C 1.4372(5) 0.9620(5) 0.1300(6) 0.115(5) Uani 1 d .
H69A H 1.4016 0.9533 0.1552 0.172 Uiso 1 calc R
H69B H 1.4830 0.9421 0.1437 0.172 Uiso 1 calc R
H69C H 1.4207 0.9434 0.0947 0.172 Uiso 1 calc R
F16 F 0.1069(3) 0.7589(3) 0.0735(3) 0.105(2) Uani 1 d .
F17 F 0.1563(3) 0.6987(3) 0.0130(2) 0.0934(18) Uani 1 d .
F18 F 0.0747(3) 0.6555(3) 0.0638(3) 0.120(3) Uani 1 d .
C70 C 0.0889(5) 0.7109(5) 0.0402(4) 0.066(3) Uani 1 d .
C71 C 0.0341(3) 0.7317(4) 0.0024(3) 0.0319(16) Uani 1 d .
O1 O 0.0090(2) 0.7889(3) 0.00708(19) 0.0427(12) Uani 1 d .
O2 O 0.0214(3) 0.6906(3) -0.0335(2) 0.0497(14) Uani 1 d .
C72 C 0.7681(4) 0.0541(5) 0.2098(3) 0.051(2) Uani 1 d .
C73 C 0.7476(4) 0.0134(4) 0.1636(3) 0.047(2) Uani 1 d .
F19 F 0.8435(3) 0.0563(3) 0.2088(2) 0.0904(17) Uani 1 d .
F20 F 0.7484(3) 0.1163(2) 0.20523(19) 0.0705(14) Uani 1 d .
F21 F 0.7438(3) 0.0333(2) 0.25867(19) 0.0752(15) Uani 1 d .
O4 O 0.6850(3) -0.0153(3) 0.1730(2) 0.0604(15) Uani 1 d .
O3 O 0.7895(3) 0.0076(3) 0.1216(2) 0.0763(19) Uani 1 d .
C75 C 0.6561(4) 0.8628(4) 0.0962(3) 0.0302(16) Uani 1 d .
C74 C 0.6130(4) 0.8245(4) 0.0571(3) 0.045(2) Uani 1 d .
F22 F 0.6428(3) 0.8276(3) 0.0067(2) 0.0985(19) Uani 1 d .
F23 F 0.5476(3) 0.8393(5) 0.0569(4) 0.208(5) Uani 1 d .
F24 F 0.6133(5) 0.7604(4) 0.0658(3) 0.175(5) Uani 1 d .
O5 O 0.6381(3) 0.9221(3) 0.0993(2) 0.0573(15) Uani 1 d .
O6 O 0.7003(2) 0.8329(2) 0.11945(19) 0.0373(12) Uani 1 d .
C76 C 0.6157(6) 0.2612(8) 0.6743(5) 0.114(5) Uani 1 d .
C77 C 0.5574(4) 0.2323(4) 0.6410(3) 0.051(2) Uani 1 d .
F25 F 0.6509(4) 0.3074(4) 0.6532(2) 0.135(3) Uani 1 d .
F26 F 0.6743(5) 0.2124(6) 0.6649(5) 0.226(5) Uani 1 d .
F27 F 0.5996(4) 0.2636(5) 0.7237(3) 0.155(4) Uani 1 d .
O7 O 0.5748(3) 0.2311(3) 0.5888(2) 0.0745(19) Uani 1 d .
O8 O 0.5007(3) 0.2164(3) 0.6637(2) 0.0757(19) Uani 1 d .

loop_
_atom_site_aniso_label
_atom_site_aniso_U_11
_atom_site_aniso_U_22
_atom_site_aniso_U_33
_atom_site_aniso_U_23
_atom_site_aniso_U_13
_atom_site_aniso_U_12
N1 0.012(3) 0.075(5) 0.047(4) 0.020(3) -0.014(3) -0.009(3)
N2 0.010(3) 0.051(4) 0.031(3) 0.001(3) -0.002(2) -0.007(2)
N3 0.009(3) 0.055(4) 0.023(3) 0.007(3) -0.002(2) -0.005(2)
N4 0.018(3) 0.042(4) 0.026(3) -0.003(3) -0.002(2) -0.004(3)
S1 0.0184(10) 0.120(2) 0.0478(14) 0.0150(12) -0.0036(9) -0.0226(11)
S2 0.0210(10) 0.1021(18) 0.0453(13) 0.0160(11) -0.0022(9) -0.0206(10)
S3 0.0205(9) 0.0791(15) 0.0402(12) 0.0095(10) 0.0019(8) -0.0113(9)
F1 0.015(2) 0.068(3) 0.087(3) 0.002(2) 0.010(2) -0.0002(19)
F2 0.029(2) 0.071(3) 0.103(4) -0.027(3) 0.015(2) -0.005(2)
F3 0.064(3) 0.072(3) 0.064(3) -0.021(3) 0.011(2) -0.013(2)
F4 0.061(3) 0.068(3) 0.044(3) -0.006(2) -0.012(2) -0.003(2)
F5 0.036(2) 0.054(3) 0.043(3) 0.0005(19) -0.0086(19) 0.0096(19)
F6 0.025(2) 0.052(3) 0.037(2) 0.0066(18) -0.0096(17) -0.0002(18)
F7 0.038(2) 0.079(3) 0.039(3) -0.003(2) -0.015(2) 0.010(2)
F8 0.027(2) 0.083(3) 0.074(3) -0.041(3) -0.005(2) -0.002(2)
F9 0.039(2) 0.049(3) 0.093(4) -0.013(2) -0.013(2) -0.003(2)
F10 0.035(2) 0.043(3) 0.055(3) 0.008(2) -0.0012(19) -0.0044(18)
F11 0.051(3) 0.063(3) 0.058(3) 0.003(2) 0.009(2) -0.011(2)
F12 0.117(5) 0.089(4) 0.071(4) -0.011(3) -0.005(3) -0.052(4)
F13 0.082(4) 0.144(5) 0.066(4) 0.016(3) -0.027(3) -0.073(4)
F14 0.029(3) 0.160(5) 0.072(4) 0.047(3) -0.012(2) -0.019(3)
F15 0.022(2) 0.091(4) 0.046(3) 0.014(2) 0.0016(19) 0.005(2)
C1 0.019(4) 0.047(5) 0.058(6) 0.031(4) 0.000(4) -0.005(3)
C2 0.008(3) 0.055(5) 0.061(5) 0.024(4) -0.001(4) 0.002(3)
C3 0.009(3) 0.060(5) 0.047(5) 0.002(4) 0.015(3) 0.002(3)
C4 0.025(4) 0.040(4) 0.037(5) 0.004(3) 0.002(3) -0.003(3)
C6 0.015(3) 0.047(5) 0.031(4) 0.011(3) -0.007(3) -0.007(3)
C7 0.010(3) 0.072(5) 0.026(4) -0.004(3) -0.001(3) -0.006(3)
C8 0.019(4) 0.058(5) 0.028(4) 0.004(3) -0.005(3) 0.006(3)
C5 0.016(4) 0.042(4) 0.038(4) 0.012(3) 0.003(3) 0.001(3)
C9 0.012(3) 0.047(4) 0.016(4) 0.001(3) -0.005(3) 0.002(3)
C10 0.021(3) 0.031(4) 0.026(4) 0.008(3) -0.004(3) -0.002(3)
C11 0.013(3) 0.044(4) 0.041(5) 0.006(3) -0.007(3) 0.003(3)
C12 0.015(3) 0.052(5) 0.033(4) 0.001(3) -0.003(3) -0.011(3)
C13 0.015(4) 0.080(6) 0.030(4) 0.009(4) -0.002(3) -0.010(3)
C14 0.030(4) 0.043(5) 0.042(5) 0.003(3) 0.011(3) -0.004(3)
C15 0.016(3) 0.047(4) 0.026(4) 0.012(3) 0.001(3) -0.002(3)
C16 0.030(4) 0.048(5) 0.030(4) 0.012(3) 0.006(3) 0.001(3)
C17 0.027(4) 0.043(5) 0.037(5) 0.006(4) 0.010(3) 0.001(3)
C18 0.026(4) 0.048(5) 0.034(5) 0.010(4) 0.006(3) 0.003(3)
C19 0.029(4) 0.051(5) 0.033(5) 0.015(4) 0.004(3) 0.001(3)
C20 0.016(3) 0.042(5) 0.042(5) 0.011(3) 0.006(3) 0.000(3)
C21 0.039(4) 0.049(5) 0.028(4) 0.006(3) -0.012(3) 0.001(4)
C22 0.037(5) 0.045(5) 0.063(6) 0.012(4) -0.009(4) 0.004(4)
C23 0.041(5) 0.048(5) 0.062(6) 0.005(4) -0.014(4) 0.000(4)
C24 0.018(4) 0.076(6) 0.051(5) 0.023(4) -0.008(4) -0.010(4)
C25 0.026(4) 0.074(6) 0.047(5) 0.025(4) -0.017(4) -0.008(4)
C26 0.042(5) 0.097(7) 0.031(5) 0.007(4) -0.015(4) -0.009(5)
C27 0.039(5) 0.120(8) 0.047(6) 0.032(6) -0.015(4) -0.026(5)
C28 0.033(4) 0.095(7) 0.033(5) 0.019(5) -0.009(4) -0.026(4)
C29 0.019(4) 0.119(8) 0.051(5) 0.039(5) -0.005(4) -0.003(4)
C30 0.024(4) 0.119(8) 0.054(6) 0.024(5) -0.025(4) -0.032(4)
C31 0.036(5) 0.132(9) 0.049(6) 0.015(5) -0.019(5) -0.041(5)
C32 0.011(4) 0.114(8) 0.067(6) 0.033(5) -0.008(4) -0.020(4)
C33 0.017(4) 0.071(6) 0.051(5) 0.031(4) -0.009(4) -0.008(4)
C35 0.011(4) 0.049(5) 0.052(5) 0.004(4) 0.004(3) -0.004(3)
C34 0.013(4) 0.044(4) 0.037(5) 0.010(3) 0.011(3) -0.009(3)
C36 0.023(4) 0.051(5) 0.077(7) -0.011(5) 0.027(4) -0.010(4)
C37 0.040(5) 0.050(5) 0.049(6) -0.006(4) 0.017(4) -0.019(4)
C38 0.034(4) 0.051(5) 0.033(5) 0.003(4) 0.004(4) -0.002(4)
C39 0.031(4) 0.046(5) 0.043(5) 0.005(4) 0.017(4) -0.006(4)
C41 0.022(4) 0.026(4) 0.035(5) -0.002(3) -0.004(3) -0.002(3)
C40 0.015(3) 0.030(4) 0.041(5) -0.005(3) 0.011(3) 0.005(3)
C42 0.024(4) 0.052(5) 0.031(5) -0.004(4) -0.004(3) 0.010(4)
C43 0.021(4) 0.053(6) 0.054(6) -0.022(5) -0.005(4) 0.000(4)
C44 0.021(4) 0.031(5) 0.055(6) -0.006(4) 0.011(4) -0.003(3)
C45 0.017(3) 0.034(4) 0.026(4) 0.002(3) 0.008(3) 0.002(3)
C46 0.022(4) 0.059(5) 0.027(4) 0.015(4) 0.007(3) -0.018(4)
C47 0.044(5) 0.070(6) 0.035(5) 0.011(4) 0.015(4) -0.016(5)
C48 0.091(9) 0.072(7) 0.043(6) -0.008(5) 0.005(5) -0.053(6)
C49 0.033(6) 0.126(10) 0.039(6) 0.018(6) 0.002(4) -0.033(6)
C50 0.027(5) 0.121(10) 0.062(7) 0.018(6) 0.004(5) -0.020(6)
C51 0.026(5) 0.089(7) 0.029(5) 0.005(4) 0.007(4) -0.016(5)
C52 0.027(4) 0.042(5) 0.049(5) 0.009(4) 0.005(4) -0.002(3)
C53 0.029(4) 0.035(4) 0.053(5) 0.002(4) 0.000(4) -0.007(3)
C54 0.036(4) 0.046(5) 0.073(7) 0.009(4) 0.007(4) -0.004(4)
C55 0.046(5) 0.074(6) 0.054(6) 0.003(5) 0.010(4) 0.012(4)
C56 0.052(6) 0.121(9) 0.056(6) 0.014(5) 0.010(5) 0.016(6)
C57 0.040(5) 0.084(6) 0.040(5) 0.026(4) -0.004(4) 0.018(4)
C58 0.011(4) 0.052(5) 0.055(5) 0.014(4) -0.015(3) -0.005(3)
C59 0.017(4) 0.071(6) 0.036(5) 0.007(4) -0.008(3) -0.005(4)
C60 0.028(4) 0.070(6) 0.070(6) 0.004(4) 0.000(4) -0.019(4)
C61 0.020(4) 0.080(7) 0.069(6) 0.012(5) -0.003(4) -0.001(4)
C62 0.025(5) 0.069(7) 0.139(10) 0.010(6) -0.018(5) -0.004(4)
C63 0.021(4) 0.067(6) 0.107(8) 0.028(5) -0.021(4) -0.003(4)
C64 0.030(4) 0.053(5) 0.052(5) 0.005(4) -0.011(4) 0.005(3)
C65 0.059(6) 0.127(9) 0.069(7) -0.022(6) 0.017(5) 0.008(6)
C66 0.062(6) 0.163(11) 0.057(6) 0.042(6) 0.005(5) 0.046(7)
C67 0.024(4) 0.061(6) 0.098(7) 0.007(5) 0.000(4) 0.009(4)
C68 0.020(4) 0.117(9) 0.134(9) 0.037(7) -0.010(5) -0.025(5)
C69 0.040(5) 0.069(8) 0.220(14) 0.026(7) -0.057(7) -0.007(5)
F16 0.095(4) 0.103(5) 0.103(5) -0.023(4) -0.054(4) 0.028(3)
F17 0.043(3) 0.122(5) 0.110(5) 0.000(3) -0.017(3) 0.014(3)
F18 0.086(4) 0.108(5) 0.154(6) 0.097(5) -0.044(4) -0.019(3)
C70 0.072(7) 0.079(8) 0.045(6) -0.002(5) -0.003(5) 0.041(5)
C71 0.019(4) 0.042(5) 0.037(5) 0.000(4) 0.012(3) 0.006(3)
O1 0.023(3) 0.047(3) 0.057(3) -0.007(2) -0.002(2) -0.001(2)
O2 0.039(3) 0.059(4) 0.049(3) -0.018(3) -0.004(3) 0.012(2)
C72 0.041(5) 0.068(7) 0.045(6) 0.007(5) 0.008(4) -0.003(4)
C73 0.047(5) 0.048(5) 0.045(5) 0.005(4) 0.006(4) -0.007(4)
F19 0.050(3) 0.135(5) 0.082(4) -0.009(3) -0.013(3) -0.007(3)
F20 0.097(4) 0.046(3) 0.067(3) 0.000(2) 0.000(3) 0.003(3)
F21 0.102(4) 0.077(4) 0.045(3) 0.010(2) 0.002(3) -0.017(3)
O4 0.034(3) 0.072(4) 0.078(4) 0.004(3) 0.016(3) -0.002(3)
O3 0.076(4) 0.106(5) 0.050(4) -0.006(3) 0.016(3) -0.038(4)
C75 0.016(4) 0.039(5) 0.035(4) 0.008(4) 0.002(3) 0.001(3)
C74 0.020(4) 0.072(6) 0.045(5) 0.018(4) 0.006(4) 0.006(4)
F22 0.112(5) 0.130(5) 0.053(4) -0.019(3) 0.007(3) -0.041(4)
F23 0.034(3) 0.323(11) 0.249(10) -0.209(9) -0.073(5) 0.063(5)
F24 0.254(10) 0.111(6) 0.126(6) 0.073(4) -0.136(6) -0.110(6)
O5 0.033(3) 0.056(4) 0.079(4) 0.002(3) -0.014(3) 0.001(3)
O6 0.019(2) 0.055(3) 0.038(3) 0.008(2) -0.001(2) 0.002(2)
C76 0.047(7) 0.226(15) 0.066(9) 0.050(9) -0.009(6) -0.048(9)
C77 0.026(4) 0.071(6) 0.055(6) 0.018(4) -0.001(4) -0.016(4)
F25 0.110(5) 0.224(9) 0.067(4) 0.029(4) -0.012(3) -0.125(6)
F26 0.109(7) 0.288(14) 0.253(13) 0.000(10) -0.104(8) -0.007(8)
F27 0.109(5) 0.303(10) 0.050(4) 0.018(5) -0.005(4) -0.136(6)
O7 0.033(3) 0.151(6) 0.039(4) 0.021(3) 0.002(3) -0.039(3)
O8 0.051(4) 0.129(6) 0.047(4) -0.001(3) 0.009(3) -0.046(4)

loop_
_atom_type_symbol
_atom_type_description
_atom_type_scat_dispersion_real
_atom_type_scat_dispersion_imag
_atom_type_scat_source
C C 0.0033 0.0016 'International Tables Vol C Tables 4.2.6.8 and 6.1.1.4'
H H 0.0000 0.0000 'International Tables Vol C Tables 4.2.6.8 and 6.1.1.4'
N N 0.0061 0.0033 'International Tables Vol C Tables 4.2.6.8 and 6.1.1.4'
F F 0.0171 0.0103 'International Tables Vol C Tables 4.2.6.8 and 6.1.1.4'
S S 0.1246 0.1234 'International Tables Vol C Tables 4.2.6.8 and 6.1.1.4'
O O 0.0106 0.0060 'International Tables Vol C Tables 4.2.6.8 and 6.1.1.4'

loop_
_geom_angle_atom_site_label_1
_geom_angle_atom_site_label_2
_geom_angle_atom_site_label_3
_geom_angle
C4 N1 C1 100.2(6)
C6 N2 C9 116.7(5)
C6 N2 H2 121.7
C9 N2 H2 121.7
C14 N3 C11 120.3(5)
C14 N3 H3 119.8
C11 N3 H3 119.8
C16 N4 C19 103.4(5)
C29 S1 C32 102.5(4)
C28 S2 C25 99.5(4)
C24 S3 C21 95.4(4)
C33 C1 N1 118.3(7)
C33 C1 C2 126.8(6)
N1 C1 C2 114.6(7)
C3 C2 C1 104.7(6)
C3 C2 H2A 127.7
C1 C2 H2A 127.7
C2 C3 C4 106.6(7)
C2 C3 H3A 126.7
C4 C3 H3A 126.7
N1 C4 C5 113.3(6)
N1 C4 C3 113.9(6)
C5 C4 C3 132.6(7)
N2 C6 C7 97.3(5)
N2 C6 C5 128.7(6)
C7 C6 C5 134.0(6)
C8 C7 C6 114.5(6)
C8 C7 H7 122.7
C6 C7 H7 122.7
C9 C8 C7 105.1(6)
C9 C8 H8 127.5
C7 C8 H8 127.5
C4 C5 C34 109.6(6)
C4 C5 C6 123.5(6)
C34 C5 C6 126.9(5)
C8 C9 C10 123.3(6)
C8 C9 N2 106.4(5)
C10 C9 N2 130.1(5)
C40 C10 C9 114.7(6)
C40 C10 C11 120.1(5)
C9 C10 C11 125.1(5)
C12 C11 N3 97.7(6)
C12 C11 C10 129.0(6)
N3 C11 C10 133.2(5)
C11 C12 C13 113.1(5)
C11 C12 H12 123.5
C13 C12 H12 123.5
C14 C13 C12 110.9(6)
C14 C13 H13 124.6
C12 C13 H13 124.6
C13 C14 N3 97.9(5)
C13 C14 C15 129.7(6)
N3 C14 C15 132.4(6)
C46 C15 C16 113.6(6)
C46 C15 C14 117.0(6)
C16 C15 C14 129.3(6)
N4 C16 C15 115.8(6)
N4 C16 C17 108.5(6)
C15 C16 C17 135.7(6)
C18 C17 C16 112.7(6)
C18 C17 H17 123.7
C16 C17 H17 123.7
C17 C18 C19 101.5(6)
C17 C18 H18 129.3
C19 C18 H18 129.3
C20 C19 C18 121.9(7)
C20 C19 N4 124.2(6)
C18 C19 N4 113.9(6)
C19 C20 C21 117.1(6)
C19 C20 C52 116.5(6)
C21 C20 C52 126.3(6)
C22 C21 C20 116.6(7)
C22 C21 S3 111.0(6)
C20 C21 S3 132.3(5)
C21 C22 C23 106.4(7)
C21 C22 H22 126.8
C23 C22 H22 126.8
C22 C23 C24 123.3(7)
C22 C23 H23 118.3
C24 C23 H23 118.3
C23 C24 C25 134.4(7)
C23 C24 S3 104.0(5)
C25 C24 S3 121.7(6)
C26 C25 C24 121.3(8)
C26 C25 S2 105.8(6)
C24 C25 S2 132.9(6)
C25 C26 C27 112.1(8)
C25 C26 H26 123.9
C27 C26 H26 123.9
C28 C27 C26 120.3(7)
C28 C27 H27 119.8
C26 C27 H27 119.8
C27 C28 C29 129.5(7)
C27 C28 S2 102.2(6)
C29 C28 S2 128.2(6)
C30 C29 C28 128.8(8)
C30 C29 S1 100.5(6)
C28 C29 S1 130.6(6)
C29 C30 C31 119.2(8)
C29 C30 H30 120.4
C31 C30 H30 120.4
C32 C31 C30 116.7(7)
C32 C31 H31 121.6
C30 C31 H31 121.6
C31 C32 C33 124.8(7)
C31 C32 S1 101.0(7)
C33 C32 S1 134.0(6)
C1 C33 C32 125.7(6)
C1 C33 C58 109.1(7)
C32 C33 C58 125.1(7)
F1 C35 C36 110.9(7)
F1 C35 C34 119.1(7)
C36 C35 C34 129.8(7)
C39 C34 C35 114.0(7)
C39 C34 C5 115.8(6)
C35 C34 C5 130.1(6)
C37 C36 C35 112.2(7)
C37 C36 F2 120.2(8)
C35 C36 F2 127.5(8)
C36 C37 F3 112.3(8)
C36 C37 C38 119.6(8)
F3 C37 C38 128.1(8)
F4 C38 C39 113.6(7)
F4 C38 C37 118.8(7)
C39 C38 C37 127.6(7)
C34 C39 C38 116.6(7)
C34 C39 F5 117.1(7)
C38 C39 F5 126.3(7)
C42 C41 F6 118.5(6)
C42 C41 C40 118.5(7)
F6 C41 C40 123.0(6)
C45 C40 C10 122.6(6)
C45 C40 C41 120.2(6)
C10 C40 C41 117.1(6)
C41 C42 F7 115.8(7)
C41 C42 C43 119.9(7)
F7 C42 C43 124.2(7)
F8 C43 C44 114.8(8)
F8 C43 C42 121.5(8)
C44 C43 C42 123.7(7)
C45 C44 F9 120.9(7)
C45 C44 C43 115.1(7)
F9 C44 C43 124.0(7)
C44 C45 F10 112.3(6)
C44 C45 C40 122.6(7)
F10 C45 C40 125.1(6)
C15 C46 C47 122.6(7)
C15 C46 C51 115.5(7)
C47 C46 C51 121.9(7)
C48 C47 F11 115.0(10)
C48 C47 C46 121.6(9)
F11 C47 C46 123.4(7)
C47 C48 C49 115.7(10)
C47 C48 F12 118.4(11)
C49 C48 F12 125.9(9)
F13 C49 C48 117.1(12)
F13 C49 C50 117.3(10)
C48 C49 C50 125.6(9)
C51 C50 F14 114.0(11)
C51 C50 C49 120.7(9)
F14 C50 C49 125.3(9)
C50 C51 F15 120.7(9)
C50 C51 C46 114.5(10)
F15 C51 C46 124.8(7)
C57 C52 C53 110.6(7)
C57 C52 C20 121.5(6)
C53 C52 C20 127.9(6)
C64 C53 C52 113.3(7)
C64 C53 C54 120.5(6)
C52 C53 C54 126.1(7)
C55 C54 C53 123.6(7)
C55 C54 H54 118.2
C53 C54 H54 118.2
C54 C55 C56 111.7(8)
C54 C55 C65 122.9(8)
C56 C55 C65 125.4(8)
C55 C56 C57 127.0(8)
C55 C56 H56 116.5
C57 C56 H56 116.5
C52 C57 C66 113.9(7)
C52 C57 C56 120.9(7)
C66 C57 C56 125.1(7)
C59 C58 C63 120.6(7)
C59 C58 C33 120.3(6)
C63 C58 C33 119.0(7)
C58 C59 C60 119.9(7)
C58 C59 C67 122.7(6)
C60 C59 C67 117.4(7)
C61 C60 C59 119.9(8)
C61 C60 H60 120.1
C59 C60 H60 120.1
C62 C61 C60 118.8(8)
C62 C61 C68 122.0(8)
C60 C61 C68 119.2(8)
C61 C62 C63 123.4(8)
C61 C62 H62 118.3
C63 C62 H62 118.3
C58 C63 C62 117.4(8)
C58 C63 C69 121.0(7)
C62 C63 C69 121.6(8)
C53 C64 H64A 109.5
C53 C64 H64B 109.5
H64A C64 H64B 109.5
C53 C64 H64C 109.5
H64A C64 H64C 109.5
H64B C64 H64C 109.5
C55 C65 H65A 109.5
C55 C65 H65B 109.5
H65A C65 H65B 109.5
C55 C65 H65C 109.5
H65A C65 H65C 109.5
H65B C65 H65C 109.5
C57 C66 H66A 109.5
C57 C66 H66B 109.5
H66A C66 H66B 109.5
C57 C66 H66C 109.5
H66A C66 H66C 109.5
H66B C66 H66C 109.5
C59 C67 H67A 109.5
C59 C67 H67B 109.5
H67A C67 H67B 109.5
C59 C67 H67C 109.5
H67A C67 H67C 109.5
H67B C67 H67C 109.5
C61 C68 H68A 109.5
C61 C68 H68B 109.5
H68A C68 H68B 109.5
C61 C68 H68C 109.5
H68A C68 H68C 109.5
H68B C68 H68C 109.5
C63 C69 H69A 109.5
C63 C69 H69B 109.5
H69A C69 H69B 109.5
C63 C69 H69C 109.5
H69A C69 H69C 109.5
H69B C69 H69C 109.5
F16 C70 F18 114.7(8)
F16 C70 C71 108.7(8)
F18 C70 C71 113.5(9)
F16 C70 F17 103.7(8)
F18 C70 F17 105.8(7)
C71 C70 F17 109.9(7)
O2 C71 O1 130.7(7)
O2 C71 C70 110.6(7)
O1 C71 C70 118.4(7)
F20 C72 F21 104.7(7)
F20 C72 F19 103.6(6)
F21 C72 F19 116.1(6)
F20 C72 C73 116.1(7)
F21 C72 C73 115.5(7)
F19 C72 C73 100.7(7)
O4 C73 O3 131.8(7)
O4 C73 C72 106.1(7)
O3 C73 C72 122.1(7)
O6 C75 O5 132.1(7)
O6 C75 C74 112.1(7)
O5 C75 C74 115.8(6)
F23 C74 F24 103.0(9)
F23 C74 F22 117.2(8)
F24 C74 F22 101.0(7)
F23 C74 C75 110.3(7)
F24 C74 C75 116.0(6)
F22 C74 C75 109.2(6)
F27 C76 F25 122.4(13)
F27 C76 C77 109.0(9)
F25 C76 C77 117.2(9)
F27 C76 F26 114.5(11)
F25 C76 F26 90.8(9)
C77 C76 F26 99.0(12)
O8 C77 O7 134.0(7)
O8 C77 C76 117.6(9)
O7 C77 C76 108.3(8)

loop_
_geom_bond_atom_site_label_1
_geom_bond_atom_site_label_2
_geom_bond_distance
N1 C4 1.294(8)
N1 C1 1.397(8)
N2 C6 1.365(7)
N2 C9 1.471(8)
N2 H2 0.8600
N3 C14 1.421(8)
N3 C11 1.439(8)
N3 H3 0.8600
N4 C16 1.298(8)
N4 C19 1.484(8)
S1 C29 1.713(10)
S1 C32 1.835(7)
S2 C28 1.713(7)
S2 C25 1.839(9)
S3 C24 1.667(8)
S3 C21 1.911(8)
F1 C35 1.214(7)
F2 C36 1.384(8)
F3 C37 1.330(8)
F4 C38 1.225(8)
F5 C39 1.396(8)
F6 C41 1.355(7)
F7 C42 1.319(8)
F8 C43 1.238(8)
F9 C44 1.345(8)
F10 C45 1.304(7)
F11 C47 1.320(9)
F12 C48 1.367(11)
F13 C49 1.258(10)
F14 C50 1.324(10)
F15 C51 1.328(9)
C1 C33 1.294(10)
C1 C2 1.501(10)
C2 C3 1.238(9)
C2 H2A 0.9300
C3 C4 1.562(9)
C3 H3A 0.9300
C4 C5 1.373(9)
C6 C7 1.504(9)
C6 C5 1.507(9)
C7 C8 1.434(9)
C7 H7 0.9300
C8 C9 1.368(9)
C8 H8 0.9300
C5 C34 1.470(9)
C9 C10 1.471(8)
C10 C40 1.364(9)
C10 C11 1.503(9)
C11 C12 1.297(9)
C12 C13 1.497(9)
C12 H12 0.9300
C13 C14 1.333(9)
C13 H13 0.9300
C14 C15 1.531(9)
C15 C46 1.376(9)
C15 C16 1.457(9)
C16 C17 1.559(9)
C17 C18 1.295(9)
C17 H17 0.9300
C18 C19 1.461(9)
C18 H18 0.9300
C19 C20 1.324(9)
C20 C21 1.470(9)
C20 C52 1.608(10)
C21 C22 1.346(10)
C22 C23 1.465(10)
C22 H22 0.9300
C23 C24 1.468(11)
C23 H23 0.9300
C24 C25 1.530(10)
C25 C26 1.294(10)
C26 C27 1.540(11)
C26 H26 0.9300
C27 C28 1.356(12)
C27 H27 0.9300
C28 C29 1.595(11)
C29 C30 1.367(10)
C30 C31 1.515(12)
C30 H30 0.9300
C31 C32 1.305(12)
C31 H31 0.9300
C32 C33 1.557(12)
C33 C58 1.559(9)
C35 C36 1.383(10)
C35 C34 1.434(9)
C34 C39 1.257(9)
C36 C37 1.231(10)
C37 C38 1.401(10)
C38 C39 1.349(10)
C41 C42 1.248(9)
C41 C40 1.370(9)
C40 C45 1.353(9)
C42 C43 1.358(10)
C43 C44 1.351(10)
C44 C45 1.275(9)
C46 C47 1.380(10)
C46 C51 1.397(10)
C47 C48 1.278(11)
C48 C49 1.304(13)
C49 C50 1.376(13)
C50 C51 1.281(12)
C52 C57 1.308(9)
C52 C53 1.424(9)
C53 C64 1.404(9)
C53 C54 1.520(11)
C54 C55 1.266(10)
C54 H54 0.9300
C55 C56 1.366(11)
C55 C65 1.688(12)
C56 C57 1.567(12)
C56 H56 0.9300
C57 C66 1.501(11)
C58 C59 1.329(10)
C58 C63 1.422(11)
C59 C60 1.442(9)
C59 C67 1.535(10)
C60 C61 1.416(11)
C60 H60 0.9300
C61 C62 1.302(11)
C61 C68 1.595(11)
C62 C63 1.435(11)
C62 H62 0.9300
C63 C69 1.486(11)
C64 H64A 0.9600
C64 H64B 0.9600
C64 H64C 0.9600
C65 H65A 0.9600
C65 H65B 0.9600
C65 H65C 0.9600
C66 H66A 0.9600
C66 H66B 0.9600
C66 H66C 0.9600
C67 H67A 0.9600
C67 H67B 0.9600
C67 H67C 0.9600
C68 H68A 0.9600
C68 H68B 0.9600
C68 H68C 0.9600
C69 H69A 0.9600
C69 H69B 0.9600
C69 H69C 0.9600
F16 C70 1.286(10)
F17 C70 1.486(10)
F18 C70 1.295(11)
C70 C71 1.358(10)
C71 O2 1.211(8)
C71 O1 1.252(8)
C72 F20 1.305(9)
C72 F21 1.384(9)
C72 F19 1.389(8)
C72 C73 1.414(11)
C73 O4 1.329(8)
C73 O3 1.353(9)
C75 O6 1.118(7)
C75 O5 1.244(8)
C75 C74 1.405(10)
C74 F23 1.238(8)
C74 F24 1.309(9)
C74 F22 1.402(9)
C76 F27 1.273(12)
C76 F25 1.273(12)
C76 C77 1.401(13)
C76 F26 1.494(17)
C77 O8 1.272(9)
C77 O7 1.350(9)
